data_4343494
loop_
_publ_author_name
'Barnett, Brandon R.'
'Labios, Liezel A.'
'Moore, Curtis E.'
'England, Jason'
'Rheingold, Arnold L.'
'Wieghardt, Karl'
'Figueroa, Joshua S.'

_publ_section_title
;
 Solution Dynamics of Redox Noninnocent Nitrosoarene Ligands: Mapping the
 Electronic Criteria for the Formation of Persistent Metal-Coordinated
 Nitroxide Radicals.
;
_journal_issue 14
_journal_name_full 'Inorganic chemistry'
_journal_page_first 7110
_journal_page_last 7121
_journal_paper_doi 10.1021/acs.inorgchem.5b01252
_journal_volume 54
_journal_year 2015
_chemical_formula_moiety 'C69 H81 N3 O Pd'
_chemical_formula_sum 'C69 H81 N3 O Pd'
_chemical_formula_weight 1074.76
_chemical_name_common Pd(h2-N,O-m-Me-C6H4NO)(CNArDipp2)2
_space_group_crystal_system triclinic
_space_group_IT_number 2
_space_group_name_Hall '-P 1'
_space_group_name_H-M_alt 'P -1'
_symmetry_space_group_name_Hall '-P 1'
_symmetry_space_group_name_H-M 'P -1'
_atom_sites_solution_hydrogens mixed
_audit_creation_date 2015-04-01
_audit_creation_method
;
Olex2 1.2-beta
(compiled 2015.01.26 svn.r3150 for OlexSys, GUI svn.r4998)
;
_cell_angle_alpha 72.022(2)
_cell_angle_beta 77.910(2)
_cell_angle_gamma 76.771(2)
_cell_formula_units_Z 2
_cell_length_a 11.7787(7)
_cell_length_b 13.4861(8)
_cell_length_c 20.8151(13)
_cell_measurement_reflns_used 9769
_cell_measurement_temperature 100(2)
_cell_measurement_theta_max 26.40
_cell_measurement_theta_min 2.54
_cell_volume 3027.0(3)
_computing_cell_refinement 'SAINT v8.34A (Bruker, 2013)'
_computing_data_collection 'APEX2 v2013.6-2 (Bruker, 2013)'
_computing_data_reduction 'SAINT v8.34A (Bruker, 2013)'
_computing_molecular_graphics 'Olex2 (Dolomanov et al., 2009)'
_computing_publication_material 'Olex2 (Dolomanov et al., 2009)'
_computing_structure_refinement 'ShelXL (Sheldrick, 2008)'
_computing_structure_solution 'ShelXT (Sheldrick, 2008)'
_diffrn_ambient_temperature 100.0
_diffrn_detector 'Bruker APEX-II CCD'
_diffrn_detector_area_resol_mean 7.9
_diffrn_detector_type 'CCD Area Detector'
_diffrn_measured_fraction_theta_full 0.990
_diffrn_measured_fraction_theta_max 0.989
_diffrn_measurement_device 'Kappa Four-Circle Diffractometer'
_diffrn_measurement_device_type 'Bruker APEX II CCD'
_diffrn_measurement_method '\w and \f scans'
_diffrn_radiation_monochromator 'Double Bounce Multilayer Mirrors'
_diffrn_radiation_probe x-ray
_diffrn_radiation_type MoK\a
_diffrn_radiation_wavelength 0.71073
_diffrn_reflns_av_R_equivalents 0.0230
_diffrn_reflns_av_unetI/netI 0.0203
_diffrn_reflns_laue_measured_fraction_full 0.990
_diffrn_reflns_laue_measured_fraction_max 0.989
_diffrn_reflns_limit_h_max 14
_diffrn_reflns_limit_h_min -14
_diffrn_reflns_limit_k_max 16
_diffrn_reflns_limit_k_min -15
_diffrn_reflns_limit_l_max 25
_diffrn_reflns_limit_l_min -26
_diffrn_reflns_number 46657
_diffrn_reflns_point_group_measured_fraction_full 0.990
_diffrn_reflns_point_group_measured_fraction_max 0.989
_diffrn_reflns_theta_full 25.000
_diffrn_reflns_theta_max 26.423
_diffrn_reflns_theta_min 1.613
_diffrn_source 'fine-focus sealed tube'
_diffrn_source_type 'Bruker TXS'
_diffrn_standards_number 0
_exptl_absorpt_coefficient_mu 0.350
_exptl_absorpt_correction_T_max 0.9333
_exptl_absorpt_correction_T_min 0.8873
_exptl_absorpt_correction_type multi-scan
_exptl_absorpt_process_details SADABS
_exptl_crystal_colour red
_exptl_crystal_density_diffrn 1.179
_exptl_crystal_density_meas ?
_exptl_crystal_description block
_exptl_crystal_F_000 1140
_exptl_crystal_size_max 0.35
_exptl_crystal_size_mid 0.21
_exptl_crystal_size_min 0.2
_refine_diff_density_max 0.992
_refine_diff_density_min -0.656
_refine_diff_density_rms 0.147
_refine_ls_extinction_method none
_refine_ls_goodness_of_fit_ref 1.208
_refine_ls_hydrogen_treatment mixed
_refine_ls_matrix_type full
_refine_ls_number_parameters 787
_refine_ls_number_reflns 12315
_refine_ls_number_restraints 12
_refine_ls_restrained_S_all 1.208
_refine_ls_R_factor_all 0.0333
_refine_ls_R_factor_gt 0.0282
_refine_ls_shift/su_max 0.001
_refine_ls_shift/su_mean 0.000
_refine_ls_structure_factor_coef Fsqd
_refine_ls_weighting_details 'w=1/[\s^2^(Fo^2^)+(0.0516P)^2^+1.3879P] where P=(Fo^2^+2Fc^2^)/3'
_refine_ls_weighting_scheme calc
_refine_ls_wR_factor_gt 0.0808
_refine_ls_wR_factor_ref 0.0966
_reflns_Friedel_coverage 0.000
_reflns_number_gt 11450
_reflns_number_total 12315
_reflns_threshold_expression 'I > 2\s(I)'
_cod_data_source_file ic5b01252_si_002.cif
_cod_data_source_block jfig682
_cod_depositor_comments
;
The following automatic conversions were performed:

'_diffrn_radiation_probe' value 'X-ray' changed to 'x-ray' according
to
/usr/data/users/saulius/crontab/automatic-downloads/rss-feeds/ACS/lib/dictionaries/cif_core.dic
dictionary named 'cif_core.dic' version 2.4.2 from 2011-04-26.

'_exptl_crystal_density_meas' value 'not measured' was changed to '?'
- the value is perceived as not measured.

Automatic conversion script
Id: cif_fix_values 3271 2015-04-21 07:52:19Z andrius 

 Adding full bibliography for 4343481--4343500.cif.
;
_cod_database_code 4343494
_shelxl_version_number 2014/6
_shelx_space_group_comment
;
The symmetry employed for this shelxl refinement is uniquely defined
by the following loop, which should always be used as a source of
symmetry information in preference to the above space-group names.
They are only intended as comments.
;
_shelx_estimated_absorpt_t_max 0.933
_shelx_estimated_absorpt_t_min 0.887
_olex2_refinement_description
;
1. Fixed Uiso
 At 1.2 times of:
  All C(H) groups, All Pd(H) groups
 At 1.5 times of:
  All C(H,H,H) groups
2. Uiso/Uaniso restraints and constraints
C22 \\sim C22B: within 1.7A with sigma of 0.04 and sigma for terminal atoms of
0.08
C23 \\sim C23B: within 1.7A with sigma of 0.04 and sigma for terminal atoms of
0.08
Uanis(C33) = Uanis(C33B)
3. Others
 Sof(C54B)=Sof(H54B)=Sof(C55B)=Sof(H55D)=Sof(H55E)=Sof(H55F)=Sof(C56B)=
 Sof(H56D)=Sof(H56E)=Sof(H56F)=1-FVAR(1)
 Sof(C54)=Sof(H54)=Sof(C55)=Sof(H55A)=Sof(H55B)=Sof(H55C)=Sof(C56)=Sof(H56A)=
 Sof(H56B)=Sof(H56C)=FVAR(1)
 Sof(C22B)=Sof(H22D)=Sof(H22E)=Sof(H22F)=Sof(C23B)=Sof(H23D)=Sof(H23E)=
 Sof(H23F)=Sof(H21A)=1-FVAR(2)
 Sof(H21)=Sof(C22)=Sof(H22A)=Sof(H22B)=Sof(H22C)=Sof(C23)=Sof(H23A)=Sof(H23B)=
 Sof(H23C)=FVAR(2)
 Sof(C33B)=Sof(C34B)=Sof(C35B)=Sof(H35B)=Sof(C36B)=Sof(H36B)=Sof(C37B)=
 Sof(H37B)=Sof(C38B)=1-FVAR(3)
 Sof(C33)=Sof(C34)=Sof(C35)=Sof(H35)=Sof(C36)=Sof(H36)=Sof(C37)=Sof(H37)=
 Sof(C38)=FVAR(3)
4.a Ternary CH refined with riding coordinates:
 C21(H21), C24(H24), C27(H27), C30(H30), C51(H51), C54(H54), C54B(H54B),
 C57(H57), C60(H60)
4.b Aromatic/amide H refined with riding coordinates:
 C5(H5), C6(H6), C7(H7), C11(H11), C12(H12), C13(H13), C17(H17), C18(H18),
 C19(H19), C35(H35), C36(H36), C37(H37), C35B(H35B), C36B(H36B), C37B(H37B),
 C41(H41), C42(H42), C43(H43), C47(H47), C48(H48), C49(H49), C64(H64), C66(H66),
  C67(H67), C68(H68)
4.c Idealised Me refined as rotating group:
 C22(H22A,H22B,H22C), C23(H23A,H23B,H23C), C22B(H22D,H22E,H22F), C23B(H23D,
 H23E,H23F), C25(H25A,H25B,H25C), C26(H26A,H26B,H26C), C28(H28A,H28B,H28C),
 C29(H29A,H29B,H29C), C31(H31A,H31B,H31C), C32(H32A,H32B,H32C), C52(H52A,H52B,
 H52C), C53(H53A,H53B,H53C), C55(H55A,H55B,H55C), C56(H56A,H56B,H56C),
 C55B(H55D,H55E,H55F), C56B(H56D,H56E,H56F), C58(H58A,H58B,H58C), C59(H59A,H59B,
 H59C), C61(H61A,H61B,H61C), C62(H62A,H62B,H62C), C69(H69A,H69B,H69C)
;
_olex2_submission_special_instructions 'No special instructions were received'

loop_
_space_group_symop_operation_xyz
'x, y, z'
'-x, -y, -z'

loop_
_atom_site_label
_atom_site_type_symbol
_atom_site_fract_x
_atom_site_fract_y
_atom_site_fract_z
_atom_site_U_iso_or_equiv
_atom_site_adp_type
_atom_site_occupancy
_atom_site_site_symmetry_order
_atom_site_calc_flag
_atom_site_refinement_flags_posn
_atom_site_refinement_flags_adp
_atom_site_refinement_flags_occupancy
_atom_site_disorder_assembly
_atom_site_disorder_group
C1 C 0.06532(15) 0.32719(15) 0.24467(10) 0.0209(4) Uani 1 1 d . . . . .
C2 C 0.17336(16) 0.07398(16) 0.29454(9) 0.0223(4) Uani 1 1 d . . . . .
C3 C 0.08331(16) 0.51835(14) 0.23077(9) 0.0192(4) Uani 1 1 d . . . . .
C4 C -0.01857(15) 0.59652(14) 0.22327(9) 0.0186(3) Uani 1 1 d . . . . .
C5 C -0.00821(16) 0.69885(15) 0.22019(10) 0.0217(4) Uani 1 1 d . . . . .
H5 H -0.0755 0.7536 0.2152 0.026 Uiso 1 1 calc R . . . .
C6 C 0.09815(17) 0.72247(15) 0.22426(10) 0.0236(4) Uani 1 1 d . . . . .
H6 H 0.1030 0.7927 0.2223 0.028 Uiso 1 1 calc R . . . .
C7 C 0.19735(16) 0.64385(15) 0.23116(10) 0.0235(4) Uani 1 1 d . . . . .
H7 H 0.2699 0.6610 0.2335 0.028 Uiso 1 1 calc R . . . .
C8 C 0.19245(16) 0.53993(15) 0.23474(9) 0.0204(4) Uani 1 1 d . . . . .
C9 C 0.30180(16) 0.45744(15) 0.23990(10) 0.0209(4) Uani 1 1 d . . . . .
C10 C 0.36588(17) 0.43279(16) 0.18036(10) 0.0259(4) Uani 1 1 d . . . . .
C11 C 0.47241(18) 0.36147(17) 0.18461(12) 0.0310(4) Uani 1 1 d . . . . .
H11 H 0.5167 0.3444 0.1445 0.037 Uiso 1 1 calc R . . . .
C12 C 0.51425(18) 0.31556(17) 0.24594(12) 0.0322(5) Uani 1 1 d . . . . .
H12 H 0.5873 0.2678 0.2480 0.039 Uiso 1 1 calc R . . . .
C13 C 0.44972(18) 0.33916(16) 0.30461(11) 0.0290(4) Uani 1 1 d . . . . .
H13 H 0.4786 0.3061 0.3469 0.035 Uiso 1 1 calc R . . . .
C14 C 0.34357(16) 0.41014(15) 0.30310(10) 0.0232(4) Uani 1 1 d . . . . .
C15 C -0.13530(15) 0.57600(14) 0.21744(9) 0.0185(3) Uani 1 1 d . . . . .
C16 C -0.20581(16) 0.52398(14) 0.27586(10) 0.0203(4) Uani 1 1 d . . . . .
C17 C -0.31672(16) 0.51149(15) 0.26932(11) 0.0234(4) Uani 1 1 d . . . . .
H17 H -0.3646 0.4749 0.3081 0.028 Uiso 1 1 calc R . . . .
C18 C -0.35810(17) 0.55161(16) 0.20716(11) 0.0260(4) Uani 1 1 d . . . . .
H18 H -0.4345 0.5437 0.2037 0.031 Uiso 1 1 calc R . . . .
C19 C -0.28866(18) 0.60304(16) 0.15015(11) 0.0255(4) Uani 1 1 d . . . . .
H19 H -0.3181 0.6304 0.1078 0.031 Uiso 1 1 calc R . . . .
C20 C -0.17577(17) 0.61553(14) 0.15371(10) 0.0215(4) Uani 1 1 d . . . . .
C21 C -0.0999(2) 0.66738(18) 0.08902(11) 0.0318(5) Uani 1 1 d . . . . .
H21 H -0.0181 0.6584 0.0990 0.038 Uiso 0.518(18) 1 calc R . P A 1
C22 C -0.0937(9) 0.6250(10) 0.0312(4) 0.050(2) Uani 0.518(18) 1 d . U P A 1
H22A H -0.1717 0.6416 0.0170 0.075 Uiso 0.518(18) 1 calc GR . P A 1
H22B H -0.0680 0.5480 0.0449 0.075 Uiso 0.518(18) 1 calc GR . P A 1
H22C H -0.0371 0.6569 -0.0070 0.075 Uiso 0.518(18) 1 calc GR . P A 1
C23 C -0.1546(8) 0.7917(6) 0.0683(5) 0.0498(19) Uani 0.518(18) 1 d . U P A 1
H23A H -0.1037 0.8286 0.0288 0.075 Uiso 0.518(18) 1 calc GR . P A 1
H23B H -0.1598 0.8205 0.1068 0.075 Uiso 0.518(18) 1 calc GR . P A 1
H23C H -0.2336 0.8016 0.0566 0.075 Uiso 0.518(18) 1 calc GR . P A 1
C22B C -0.0425(12) 0.5759(9) 0.0506(6) 0.059(3) Uani 0.482(18) 1 d . U P A 2
H22D H -0.1049 0.5553 0.0355 0.089 Uiso 0.482(18) 1 calc GR . P A 2
H22E H -0.0023 0.5142 0.0821 0.089 Uiso 0.482(18) 1 calc GR . P A 2
H22F H 0.0145 0.6029 0.0109 0.089 Uiso 0.482(18) 1 calc GR . P A 2
C23B C -0.1571(8) 0.7602(11) 0.0423(7) 0.073(4) Uani 0.482(18) 1 d . U P A 2
H23D H -0.0973 0.7929 0.0068 0.110 Uiso 0.482(18) 1 calc GR . P A 2
H23E H -0.2013 0.8110 0.0675 0.110 Uiso 0.482(18) 1 calc GR . P A 2
H23F H -0.2113 0.7392 0.0211 0.110 Uiso 0.482(18) 1 calc GR . P A 2
C24 C -0.16687(17) 0.48705(16) 0.34593(10) 0.0253(4) Uani 1 1 d . . . . .
H24 H -0.0788 0.4775 0.3389 0.030 Uiso 1 1 calc R . . . .
C25 C -0.2155(3) 0.5722(2) 0.38353(12) 0.0425(6) Uani 1 1 d . . . . .
H25A H -0.1926 0.6394 0.3550 0.064 Uiso 1 1 calc GR . . . .
H25B H -0.1834 0.5511 0.4265 0.064 Uiso 1 1 calc GR . . . .
H25C H -0.3017 0.5807 0.3932 0.064 Uiso 1 1 calc GR . . . .
C26 C -0.2016(2) 0.38175(19) 0.38908(13) 0.0418(6) Uani 1 1 d . . . . .
H26A H -0.2873 0.3913 0.4026 0.063 Uiso 1 1 calc GR . . . .
H26B H -0.1629 0.3562 0.4300 0.063 Uiso 1 1 calc GR . . . .
H26C H -0.1768 0.3299 0.3624 0.063 Uiso 1 1 calc GR . . . .
C27 C 0.27336(19) 0.43305(17) 0.36834(10) 0.0298(4) Uani 1 1 d . . . . .
H27 H 0.2325 0.5085 0.3555 0.036 Uiso 1 1 calc R . . . .
C28 C 0.3473(2) 0.4232(2) 0.42226(14) 0.0500(7) Uani 1 1 d . . . . .
H28A H 0.2982 0.4529 0.4585 0.075 Uiso 1 1 calc GR . . . .
H28B H 0.4127 0.4621 0.4014 0.075 Uiso 1 1 calc GR . . . .
H28C H 0.3788 0.3484 0.4418 0.075 Uiso 1 1 calc GR . . . .
C29 C 0.1780(3) 0.3663(3) 0.39780(15) 0.0640(9) Uani 1 1 d . . . . .
H29A H 0.1287 0.3764 0.3630 0.096 Uiso 1 1 calc GR . . . .
H29B H 0.1292 0.3877 0.4372 0.096 Uiso 1 1 calc GR . . . .
H29C H 0.2143 0.2915 0.4123 0.096 Uiso 1 1 calc GR . . . .
C30 C 0.32672(19) 0.48586(19) 0.11071(11) 0.0327(5) Uani 1 1 d . . . . .
H30 H 0.2459 0.5282 0.1179 0.039 Uiso 1 1 calc R . . . .
C31 C 0.3199(3) 0.4046(2) 0.07480(13) 0.0472(6) Uani 1 1 d . . . . .
H31A H 0.3993 0.3658 0.0638 0.071 Uiso 1 1 calc GR . . . .
H31B H 0.2863 0.4411 0.0326 0.071 Uiso 1 1 calc GR . . . .
H31C H 0.2697 0.3548 0.1050 0.071 Uiso 1 1 calc GR . . . .
C32 C 0.4093(2) 0.56246(19) 0.06731(12) 0.0369(5) Uani 1 1 d . . . . .
H32A H 0.4062 0.6170 0.0900 0.055 Uiso 1 1 calc GR . . . .
H32B H 0.3844 0.5961 0.0223 0.055 Uiso 1 1 calc GR . . . .
H32C H 0.4902 0.5234 0.0618 0.055 Uiso 1 1 calc GR . . . .
C33 C 0.3054(9) -0.1149(8) 0.3183(5) 0.0145(12) Uani 0.587(16) 1 d . . P B 1
C34 C 0.3949(7) -0.1359(6) 0.2663(4) 0.0166(12) Uani 0.587(16) 1 d . . P B 1
C35 C 0.4546(5) -0.2398(5) 0.2747(3) 0.0214(11) Uani 0.587(16) 1 d . . P B 1
H35 H 0.5142 -0.2575 0.2395 0.026 Uiso 0.587(16) 1 calc R . P B 1
C36 C 0.4276(5) -0.3172(5) 0.3339(3) 0.0235(11) Uani 0.587(16) 1 d . . P B 1
H36 H 0.4678 -0.3881 0.3385 0.028 Uiso 0.587(16) 1 calc R . P B 1
C37 C 0.3430(5) -0.2934(5) 0.3869(3) 0.0207(11) Uani 0.587(16) 1 d . . P B 1
H37 H 0.3293 -0.3473 0.4282 0.025 Uiso 0.587(16) 1 calc R . P B 1
C38 C 0.2772(8) -0.1903(7) 0.3803(5) 0.0146(13) Uani 0.587(16) 1 d . . P B 1
C33B C 0.3197(13) -0.0907(10) 0.3185(8) 0.0145(12) Uani 0.413(16) 1 d . . P B 2
C34B C 0.4141(9) -0.1090(9) 0.2663(6) 0.0149(17) Uani 0.413(16) 1 d . . P B 2
C35B C 0.4811(8) -0.2096(8) 0.2770(4) 0.0229(18) Uani 0.413(16) 1 d . . P B 2
H35B H 0.5424 -0.2258 0.2421 0.027 Uiso 0.413(16) 1 calc R . P B 2
C36B C 0.4610(9) -0.2868(8) 0.3371(4) 0.030(2) Uani 0.413(16) 1 d . . P B 2
H36B H 0.5088 -0.3552 0.3438 0.036 Uiso 0.413(16) 1 calc R . P B 2
C37B C 0.3700(9) -0.2643(8) 0.3883(4) 0.0262(19) Uani 0.413(16) 1 d . . P B 2
H37B H 0.3575 -0.3172 0.4303 0.031 Uiso 0.413(16) 1 calc R . P B 2
C38B C 0.2988(11) -0.1672(10) 0.3789(7) 0.0162(19) Uani 0.413(16) 1 d . . P B 2
C39 C 0.19072(16) -0.15855(15) 0.43634(9) 0.0227(4) Uani 1 1 d . . . . .
C40 C 0.07911(17) -0.18161(16) 0.44065(10) 0.0240(4) Uani 1 1 d . . . . .
C41 C -0.00600(17) -0.16614(15) 0.49563(10) 0.0245(4) Uani 1 1 d . . . . .
H41 H -0.0824 -0.1809 0.4990 0.029 Uiso 1 1 calc R . . . .
C42 C 0.01824(17) -0.12986(15) 0.54541(10) 0.0249(4) Uani 1 1 d . . . . .
H42 H -0.0410 -0.1205 0.5828 0.030 Uiso 1 1 calc R . . . .
C43 C 0.12801(18) -0.10709(15) 0.54110(9) 0.0236(4) Uani 1 1 d . . . . .
H43 H 0.1442 -0.0824 0.5757 0.028 Uiso 1 1 calc R . . . .
C44 C 0.21583(16) -0.11993(15) 0.48629(10) 0.0227(4) Uani 1 1 d . . . . .
C45 C 0.43720(17) -0.03796(18) 0.20565(10) 0.0294(5) Uani 1 1 d . . . . .
C46 C 0.5264(2) 0.0112(3) 0.20865(15) 0.0524(8) Uani 1 1 d . . . . .
C47 C 0.5593(2) 0.0914(3) 0.1531(2) 0.0688(11) Uani 1 1 d . . . . .
H47 H 0.6198 0.1263 0.1547 0.083 Uiso 1 1 calc R . . . .
C48 C 0.5064(3) 0.1221(2) 0.09539(18) 0.0606(10) Uani 1 1 d . . . . .
H48 H 0.5307 0.1778 0.0577 0.073 Uiso 1 1 calc R . . . .
C49 C 0.4174(2) 0.07224(19) 0.09184(12) 0.0381(5) Uani 1 1 d . . . . .
H49 H 0.3815 0.0932 0.0517 0.046 Uiso 1 1 calc R . . . .
C50 C 0.38168(17) -0.00841(16) 0.14756(10) 0.0249(4) Uani 1 1 d . . . . .
C51 C 0.28865(19) -0.06687(19) 0.14391(11) 0.0325(5) Uani 1 1 d . . . . .
H51 H 0.2674 -0.1132 0.1908 0.039 Uiso 1 1 calc R . . . .
C52 C 0.3386(3) -0.1386(2) 0.09718(16) 0.0534(7) Uani 1 1 d . . . . .
H52A H 0.3604 -0.0954 0.0506 0.080 Uiso 1 1 calc GR . . . .
H52B H 0.2790 -0.1789 0.0974 0.080 Uiso 1 1 calc GR . . . .
H52C H 0.4086 -0.1876 0.1134 0.080 Uiso 1 1 calc GR . . . .
C53 C 0.1765(2) 0.0074(3) 0.12274(16) 0.0528(7) Uani 1 1 d . . . . .
H53A H 0.1453 0.0510 0.1546 0.079 Uiso 1 1 calc GR . . . .
H53B H 0.1178 -0.0342 0.1235 0.079 Uiso 1 1 calc GR . . . .
H53C H 0.1941 0.0532 0.0765 0.079 Uiso 1 1 calc GR . . . .
C54 C 0.5892(3) -0.0462(3) 0.27676(19) 0.0321(11) Uani 0.634(7) 1 d . . P C 1
H54 H 0.5345 -0.0894 0.3118 0.039 Uiso 0.634(7) 1 calc R . P C 1
C55 C 0.6112(5) 0.0372(3) 0.3057(2) 0.0411(12) Uani 0.634(7) 1 d . . P C 1
H55A H 0.6462 0.0024 0.3475 0.062 Uiso 0.634(7) 1 calc GR . P C 1
H55B H 0.5362 0.0830 0.3160 0.062 Uiso 0.634(7) 1 calc GR . P C 1
H55C H 0.6652 0.0800 0.2720 0.062 Uiso 0.634(7) 1 calc GR . P C 1
C56 C 0.7043(5) -0.1207(5) 0.2597(4) 0.0476(13) Uani 0.634(7) 1 d . . P C 1
H56A H 0.7577 -0.0800 0.2240 0.071 Uiso 0.634(7) 1 calc GR . P C 1
H56B H 0.6864 -0.1756 0.2435 0.071 Uiso 0.634(7) 1 calc GR . P C 1
H56C H 0.7420 -0.1541 0.3007 0.071 Uiso 0.634(7) 1 calc GR . P C 1
C54B C 0.6071(5) 0.0231(5) 0.2495(3) 0.0298(18) Uani 0.366(7) 1 d . . P C 2
H54B H 0.6358 0.0921 0.2287 0.036 Uiso 0.366(7) 1 calc R . P C 2
C55B C 0.5445(8) 0.0164(7) 0.3219(4) 0.050(2) Uani 0.366(7) 1 d . . P C 2
H55D H 0.4758 0.0735 0.3212 0.075 Uiso 0.366(7) 1 calc GR . P C 2
H55E H 0.5987 0.0236 0.3495 0.075 Uiso 0.366(7) 1 calc GR . P C 2
H55F H 0.5186 -0.0522 0.3419 0.075 Uiso 0.366(7) 1 calc GR . P C 2
C56B C 0.7103(7) -0.0708(8) 0.2468(5) 0.039(2) Uani 0.366(7) 1 d . . P C 2
H56D H 0.6809 -0.1376 0.2678 0.058 Uiso 0.366(7) 1 calc GR . P C 2
H56E H 0.7707 -0.0676 0.2717 0.058 Uiso 0.366(7) 1 calc GR . P C 2
H56F H 0.7447 -0.0667 0.1991 0.058 Uiso 0.366(7) 1 calc GR . P C 2
C57 C 0.33581(19) -0.09469(18) 0.48362(13) 0.0370(5) Uani 1 1 d . . . . .
H57 H 0.3864 -0.1062 0.4406 0.044 Uiso 1 1 calc R . . . .
C58 C 0.3950(2) -0.1692(2) 0.54442(16) 0.0498(7) Uani 1 1 d . . . . .
H58A H 0.3469 -0.1588 0.5872 0.075 Uiso 1 1 calc GR . . . .
H58B H 0.4736 -0.1534 0.5410 0.075 Uiso 1 1 calc GR . . . .
H58C H 0.4022 -0.2428 0.5439 0.075 Uiso 1 1 calc GR . . . .
C59 C 0.3265(2) 0.0206(2) 0.4821(2) 0.0661(10) Uani 1 1 d . . . . .
H59A H 0.2900 0.0671 0.4427 0.099 Uiso 1 1 calc GR . . . .
H59B H 0.4056 0.0356 0.4786 0.099 Uiso 1 1 calc GR . . . .
H59C H 0.2781 0.0334 0.5242 0.099 Uiso 1 1 calc GR . . . .
C60 C 0.0502(2) -0.22634(18) 0.38851(12) 0.0353(5) Uani 1 1 d . . . . .
H60 H 0.1129 -0.2155 0.3476 0.042 Uiso 1 1 calc R . . . .
C61 C -0.0687(3) -0.1702(2) 0.36510(15) 0.0496(7) Uani 1 1 d . . . . .
H61A H -0.1321 -0.1830 0.4039 0.074 Uiso 1 1 calc GR . . . .
H61B H -0.0814 -0.1977 0.3292 0.074 Uiso 1 1 calc GR . . . .
H61C H -0.0688 -0.0939 0.3472 0.074 Uiso 1 1 calc GR . . . .
C62 C 0.0507(3) -0.3455(2) 0.41753(14) 0.0469(6) Uani 1 1 d . . . . .
H62A H 0.1283 -0.3814 0.4303 0.070 Uiso 1 1 calc GR . . . .
H62B H 0.0340 -0.3734 0.3829 0.070 Uiso 1 1 calc GR . . . .
H62C H -0.0098 -0.3581 0.4579 0.070 Uiso 1 1 calc GR . . . .
C63 C -0.15204(15) 0.21473(15) 0.18915(10) 0.0222(4) Uani 1 1 d . . . . .
C64 C -0.13053(16) 0.13591(16) 0.15605(11) 0.0257(4) Uani 1 1 d . . . . .
H64 H -0.1037 0.0646 0.1798 0.031 Uiso 1 1 calc R . . . .
C65 C -0.14793(17) 0.16036(19) 0.08809(12) 0.0324(5) Uani 1 1 d . . . . .
C66 C -0.18728(19) 0.2649(2) 0.05446(12) 0.0377(5) Uani 1 1 d . . . . .
H66 H -0.1994 0.2827 0.0082 0.045 Uiso 1 1 calc R . . . .
C67 C -0.2091(2) 0.34368(19) 0.08764(13) 0.0386(5) Uani 1 1 d . . . . .
H67 H -0.2364 0.4149 0.0640 0.046 Uiso 1 1 calc R . . . .
C68 C -0.19152(18) 0.31963(17) 0.15461(12) 0.0303(4) Uani 1 1 d . . . . .
H68 H -0.2061 0.3740 0.1770 0.036 Uiso 1 1 calc R . . . .
C69 C -0.1279(2) 0.0734(3) 0.05335(15) 0.0516(7) Uani 1 1 d . . . . .
H69A H -0.2009 0.0451 0.0616 0.077 Uiso 1 1 calc GR . . . .
H69B H -0.0651 0.0166 0.0718 0.077 Uiso 1 1 calc GR . . . .
H69C H -0.1049 0.1021 0.0041 0.077 Uiso 1 1 calc GR . . . .
N1 N -0.14484(14) 0.19413(13) 0.26062(9) 0.0247(3) Uani 1 1 d . . . . .
N2 N 0.07589(13) 0.41415(12) 0.23534(8) 0.0202(3) Uani 1 1 d . . . . .
N3 N 0.24080(13) -0.00406(13) 0.30723(8) 0.0224(3) Uani 1 1 d . . . . .
O1 O -0.09780(13) 0.09210(11) 0.28756(8) 0.0295(3) Uani 1 1 d . . . . .
Pd1 Pd 0.02814(2) 0.18225(2) 0.26984(2) 0.01796(6) Uani 1 1 d . . . . .
H21A H -0.037(4) 0.681(4) 0.101(2) 0.022 Uiso 0.482(18) 1 d R . P A 2

loop_
_atom_site_aniso_label
_atom_site_aniso_U_11
_atom_site_aniso_U_22
_atom_site_aniso_U_33
_atom_site_aniso_U_23
_atom_site_aniso_U_13
_atom_site_aniso_U_12
C1 0.0150(8) 0.0256(10) 0.0227(9) -0.0078(7) -0.0048(7) -0.0011(7)
C2 0.0204(9) 0.0300(10) 0.0159(9) -0.0063(7) 0.0005(7) -0.0063(8)
C3 0.0194(9) 0.0189(9) 0.0195(9) -0.0040(7) -0.0033(7) -0.0054(7)
C4 0.0179(8) 0.0210(9) 0.0166(8) -0.0036(7) -0.0032(7) -0.0047(7)
C5 0.0211(9) 0.0205(9) 0.0225(9) -0.0039(7) -0.0054(7) -0.0024(7)
C6 0.0279(10) 0.0196(9) 0.0246(10) -0.0026(7) -0.0064(8) -0.0090(7)
C7 0.0198(9) 0.0265(10) 0.0251(10) -0.0017(8) -0.0060(7) -0.0105(7)
C8 0.0181(9) 0.0240(9) 0.0172(9) -0.0014(7) -0.0025(7) -0.0060(7)
C9 0.0153(8) 0.0208(9) 0.0260(10) -0.0021(7) -0.0041(7) -0.0068(7)
C10 0.0216(9) 0.0294(10) 0.0268(10) -0.0061(8) -0.0037(8) -0.0068(8)
C11 0.0245(10) 0.0329(11) 0.0342(11) -0.0118(9) -0.0011(8) -0.0014(8)
C12 0.0217(10) 0.0283(11) 0.0418(13) -0.0054(9) -0.0071(9) 0.0016(8)
C13 0.0238(10) 0.0266(10) 0.0325(11) 0.0004(8) -0.0101(8) -0.0029(8)
C14 0.0192(9) 0.0223(9) 0.0261(10) -0.0008(8) -0.0039(7) -0.0072(7)
C15 0.0167(8) 0.0161(8) 0.0241(9) -0.0081(7) -0.0044(7) -0.0007(6)
C16 0.0180(8) 0.0177(9) 0.0251(9) -0.0083(7) -0.0025(7) -0.0004(7)
C17 0.0168(9) 0.0213(9) 0.0323(10) -0.0111(8) 0.0000(7) -0.0019(7)
C18 0.0164(9) 0.0267(10) 0.0400(12) -0.0161(9) -0.0079(8) -0.0011(7)
C19 0.0252(10) 0.0245(10) 0.0305(10) -0.0103(8) -0.0123(8) -0.0006(8)
C20 0.0230(9) 0.0180(9) 0.0252(10) -0.0076(7) -0.0067(7) -0.0017(7)
C21 0.0364(12) 0.0383(12) 0.0237(10) -0.0027(9) -0.0080(9) -0.0173(10)
C22 0.059(5) 0.069(6) 0.035(3) -0.027(4) 0.014(3) -0.037(4)
C23 0.074(4) 0.034(3) 0.032(4) 0.010(2) -0.011(3) -0.015(3)
C22B 0.069(6) 0.061(5) 0.050(5) -0.028(4) 0.031(4) -0.034(5)
C23B 0.062(4) 0.070(7) 0.053(6) 0.028(5) -0.007(4) -0.007(4)
C24 0.0213(9) 0.0300(10) 0.0223(10) -0.0034(8) -0.0021(7) -0.0061(8)
C25 0.0641(16) 0.0387(13) 0.0294(12) -0.0121(10) -0.0122(11) -0.0095(12)
C26 0.0539(15) 0.0300(12) 0.0365(13) 0.0037(10) -0.0122(11) -0.0102(10)
C27 0.0294(10) 0.0308(11) 0.0233(10) -0.0004(8) -0.0049(8) -0.0024(8)
C28 0.0485(15) 0.0609(17) 0.0467(15) -0.0285(13) -0.0154(12) 0.0050(13)
C29 0.0640(19) 0.091(2) 0.0406(15) -0.0185(16) 0.0157(14) -0.0418(18)
C30 0.0267(10) 0.0421(12) 0.0263(11) -0.0084(9) -0.0054(8) 0.0001(9)
C31 0.0550(16) 0.0569(16) 0.0348(13) -0.0100(12) -0.0130(11) -0.0178(13)
C32 0.0417(13) 0.0370(12) 0.0266(11) -0.0057(9) -0.0025(9) -0.0027(10)
C33 0.013(2) 0.014(4) 0.0179(10) -0.006(3) -0.0041(15) -0.002(2)
C34 0.012(3) 0.022(3) 0.0190(18) -0.006(2) -0.0021(17) -0.0093(19)
C35 0.013(2) 0.023(3) 0.031(2) -0.0145(18) -0.0001(16) -0.0025(16)
C36 0.017(2) 0.017(2) 0.033(2) -0.0056(16) -0.0013(16) -0.0006(16)
C37 0.018(2) 0.012(2) 0.028(2) -0.0010(18) -0.0006(16) -0.0017(16)
C38 0.010(3) 0.017(3) 0.0163(18) 0.001(2) -0.0014(19) -0.0090(17)
C33B 0.013(2) 0.014(4) 0.0179(10) -0.006(3) -0.0041(15) -0.002(2)
C34B 0.005(3) 0.019(5) 0.021(3) -0.007(3) -0.001(2) -0.002(3)
C35B 0.020(4) 0.028(4) 0.018(3) -0.007(3) 0.000(2) 0.000(3)
C36B 0.022(4) 0.026(4) 0.034(3) -0.009(3) -0.003(3) 0.009(3)
C37B 0.031(4) 0.019(4) 0.019(3) 0.005(3) 0.000(3) -0.004(3)
C38B 0.006(4) 0.019(5) 0.022(3) -0.004(4) 0.000(3) -0.003(3)
C39 0.0208(9) 0.0258(10) 0.0132(8) -0.0006(7) -0.0043(7) 0.0073(7)
C40 0.0261(10) 0.0257(10) 0.0195(9) -0.0083(8) -0.0093(7) 0.0050(7)
C41 0.0199(9) 0.0252(10) 0.0259(10) -0.0047(8) -0.0031(7) -0.0025(7)
C42 0.0269(10) 0.0255(10) 0.0164(9) -0.0036(7) 0.0018(7) -0.0005(8)
C43 0.0333(10) 0.0202(9) 0.0165(9) -0.0030(7) -0.0094(8) -0.0011(8)
C44 0.0207(9) 0.0215(9) 0.0205(9) 0.0029(7) -0.0072(7) -0.0015(7)
C45 0.0153(9) 0.0480(13) 0.0218(10) -0.0155(9) 0.0016(7) 0.0049(8)
C46 0.0153(10) 0.099(2) 0.0612(17) -0.0592(18) 0.0026(11) -0.0030(12)
C47 0.0286(13) 0.096(3) 0.113(3) -0.083(2) 0.0232(16) -0.0280(15)
C48 0.0558(17) 0.0384(14) 0.078(2) -0.0263(14) 0.0458(17) -0.0260(13)
C49 0.0431(13) 0.0362(12) 0.0257(11) -0.0039(9) 0.0081(9) -0.0075(10)
C50 0.0221(9) 0.0307(10) 0.0187(9) -0.0051(8) 0.0014(7) -0.0051(8)
C51 0.0311(11) 0.0394(12) 0.0272(11) -0.0046(9) -0.0056(9) -0.0119(9)
C52 0.0501(16) 0.0591(17) 0.0634(18) -0.0320(15) -0.0033(13) -0.0180(13)
C53 0.0357(13) 0.0667(18) 0.0621(18) -0.0207(15) -0.0211(13) -0.0043(12)
C54 0.0275(17) 0.033(2) 0.038(2) -0.0058(17) -0.0112(14) -0.0090(14)
C55 0.043(3) 0.043(2) 0.045(2) -0.0122(18) -0.015(2) -0.0139(19)
C56 0.028(2) 0.037(3) 0.077(4) -0.012(3) -0.020(2) -0.001(2)
C54B 0.027(3) 0.028(4) 0.036(4) -0.006(3) -0.005(2) -0.011(2)
C55B 0.046(5) 0.086(6) 0.032(4) -0.015(4) -0.006(3) -0.043(4)
C56B 0.031(4) 0.034(5) 0.049(4) 0.002(4) -0.023(3) -0.005(4)
C57 0.0236(10) 0.0328(12) 0.0485(14) 0.0043(10) -0.0154(10) -0.0055(9)
C58 0.0398(13) 0.0337(13) 0.0756(19) 0.0084(12) -0.0387(14) -0.0107(10)
C59 0.0397(14) 0.0301(13) 0.122(3) 0.0131(15) -0.0411(17) -0.0149(11)
C60 0.0423(13) 0.0362(12) 0.0320(12) -0.0183(10) -0.0208(10) 0.0103(10)
C61 0.0601(17) 0.0407(14) 0.0624(17) -0.0292(13) -0.0437(14) 0.0152(12)
C62 0.0623(17) 0.0362(13) 0.0485(15) -0.0244(12) -0.0237(13) 0.0106(12)
C63 0.0118(8) 0.0274(10) 0.0279(10) -0.0093(8) -0.0001(7) -0.0047(7)
C64 0.0159(9) 0.0290(10) 0.0336(11) -0.0116(8) -0.0022(8) -0.0040(7)
C65 0.0168(9) 0.0502(13) 0.0370(12) -0.0240(10) -0.0003(8) -0.0063(9)
C66 0.0259(11) 0.0596(15) 0.0272(11) -0.0092(11) -0.0060(9) -0.0085(10)
C67 0.0333(12) 0.0354(12) 0.0417(13) 0.0005(10) -0.0131(10) -0.0039(9)
C68 0.0246(10) 0.0276(10) 0.0400(12) -0.0117(9) -0.0080(9) -0.0011(8)
C69 0.0397(14) 0.074(2) 0.0553(17) -0.0447(15) -0.0099(12) 0.0007(13)
N1 0.0173(7) 0.0300(9) 0.0272(9) -0.0090(7) -0.0002(6) -0.0060(6)
N2 0.0148(7) 0.0223(8) 0.0232(8) -0.0062(6) -0.0035(6) -0.0022(6)
N3 0.0162(7) 0.0328(9) 0.0144(7) -0.0058(6) -0.0013(6) 0.0014(7)
O1 0.0290(7) 0.0271(7) 0.0314(8) -0.0012(6) -0.0047(6) -0.0120(6)
Pd1 0.01706(8) 0.01808(8) 0.01836(8) -0.00556(6) -0.00197(5) -0.00217(5)

loop_
_atom_type_symbol
_atom_type_description
_atom_type_scat_dispersion_real
_atom_type_scat_dispersion_imag
_atom_type_scat_source
C C 0.0033 0.0016 'International Tables Vol C Tables 4.2.6.8 and 6.1.1.4'
H H 0.0000 0.0000 'International Tables Vol C Tables 4.2.6.8 and 6.1.1.4'
N N 0.0061 0.0033 'International Tables Vol C Tables 4.2.6.8 and 6.1.1.4'
O O 0.0106 0.0060 'International Tables Vol C Tables 4.2.6.8 and 6.1.1.4'
Pd Pd -0.9988 1.0072 'International Tables Vol C Tables 4.2.6.8 and 6.1.1.4'

loop_
_geom_angle_atom_site_label_1
_geom_angle_atom_site_label_2
_geom_angle_atom_site_label_3
_geom_angle
N2 C1 Pd1 172.21(16)
N3 C2 Pd1 163.78(17)
C4 C3 C8 122.76(17)
N2 C3 C4 118.84(16)
N2 C3 C8 118.40(16)
C3 C4 C15 123.77(16)
C5 C4 C3 117.15(16)
C5 C4 C15 119.06(16)
C4 C5 H5 119.3
C6 C5 C4 121.40(17)
C6 C5 H5 119.3
C5 C6 H6 119.9
C7 C6 C5 120.14(17)
C7 C6 H6 119.9
C6 C7 H7 119.4
C6 C7 C8 121.12(17)
C8 C7 H7 119.4
C3 C8 C9 122.58(17)
C7 C8 C3 117.42(17)
C7 C8 C9 119.96(16)
C10 C9 C8 118.99(17)
C10 C9 C14 120.58(17)
C14 C9 C8 120.31(17)
C9 C10 C30 122.16(18)
C11 C10 C9 118.80(19)
C11 C10 C30 118.95(19)
C10 C11 H11 119.5
C12 C11 C10 121.0(2)
C12 C11 H11 119.5
C11 C12 H12 120.1
C11 C12 C13 119.84(19)
C13 C12 H12 120.1
C12 C13 H13 119.3
C12 C13 C14 121.44(19)
C14 C13 H13 119.3
C9 C14 C27 121.24(17)
C13 C14 C9 118.33(19)
C13 C14 C27 120.41(18)
C16 C15 C4 120.03(16)
C16 C15 C20 120.98(17)
C20 C15 C4 118.86(16)
C15 C16 C24 121.69(16)
C17 C16 C15 118.54(17)
C17 C16 C24 119.68(17)
C16 C17 H17 119.5
C18 C17 C16 120.92(18)
C18 C17 H17 119.5
C17 C18 H18 119.9
C19 C18 C17 120.19(18)
C19 C18 H18 119.9
C18 C19 H19 119.5
C18 C19 C20 121.09(18)
C20 C19 H19 119.5
C15 C20 C21 122.37(17)
C19 C20 C15 118.27(18)
C19 C20 C21 119.34(18)
C20 C21 H21 108.7
C20 C21 C23 107.4(3)
C20 C21 C22B 105.9(3)
C20 C21 H21A 108(3)
C22 C21 C20 114.2(3)
C22 C21 H21 108.7
C22 C21 C23 108.9(5)
C23 C21 H21 108.7
C22B C21 H21A 104(3)
C23B C21 C20 117.3(4)
C23B C21 C22B 110.0(6)
C23B C21 H21A 111(3)
C21 C22 H22A 109.5
C21 C22 H22B 109.5
C21 C22 H22C 109.5
H22A C22 H22B 109.5
H22A C22 H22C 109.5
H22B C22 H22C 109.5
C21 C23 H23A 109.5
C21 C23 H23B 109.5
C21 C23 H23C 109.5
H23A C23 H23B 109.5
H23A C23 H23C 109.5
H23B C23 H23C 109.5
C21 C22B H22D 109.5
C21 C22B H22E 109.5
C21 C22B H22F 109.5
H22D C22B H22E 109.5
H22D C22B H22F 109.5
H22E C22B H22F 109.5
C21 C23B H23D 109.5
C21 C23B H23E 109.5
C21 C23B H23F 109.5
H23D C23B H23E 109.5
H23D C23B H23F 109.5
H23E C23B H23F 109.5
C16 C24 H24 107.7
C16 C24 C25 109.91(17)
C16 C24 C26 113.20(18)
C25 C24 H24 107.7
C26 C24 H24 107.7
C26 C24 C25 110.54(19)
C24 C25 H25A 109.5
C24 C25 H25B 109.5
C24 C25 H25C 109.5
H25A C25 H25B 109.5
H25A C25 H25C 109.5
H25B C25 H25C 109.5
C24 C26 H26A 109.5
C24 C26 H26B 109.5
C24 C26 H26C 109.5
H26A C26 H26B 109.5
H26A C26 H26C 109.5
H26B C26 H26C 109.5
C14 C27 H27 106.7
C14 C27 C28 114.55(19)
C28 C27 H27 106.7
C29 C27 C14 111.3(2)
C29 C27 H27 106.7
C29 C27 C28 110.6(2)
C27 C28 H28A 109.5
C27 C28 H28B 109.5
C27 C28 H28C 109.5
H28A C28 H28B 109.5
H28A C28 H28C 109.5
H28B C28 H28C 109.5
C27 C29 H29A 109.5
C27 C29 H29B 109.5
C27 C29 H29C 109.5
H29A C29 H29B 109.5
H29A C29 H29C 109.5
H29B C29 H29C 109.5
C10 C30 H30 107.9
C10 C30 C31 111.7(2)
C10 C30 C32 109.57(18)
C31 C30 H30 107.9
C31 C30 C32 111.77(19)
C32 C30 H30 107.9
C30 C31 H31A 109.5
C30 C31 H31B 109.5
C30 C31 H31C 109.5
H31A C31 H31B 109.5
H31A C31 H31C 109.5
H31B C31 H31C 109.5
C30 C32 H32A 109.5
C30 C32 H32B 109.5
C30 C32 H32C 109.5
H32A C32 H32B 109.5
H32A C32 H32C 109.5
H32B C32 H32C 109.5
C34 C33 C38 124.1(9)
C34 C33 N3 116.5(7)
C38 C33 N3 119.3(8)
C33 C34 C35 117.5(7)
C33 C34 C45 118.9(6)
C35 C34 C45 122.9(6)
C34 C35 H35 119.8
C36 C35 C34 120.4(5)
C36 C35 H35 119.8
C35 C36 H36 119.4
C35 C36 C37 121.2(4)
C37 C36 H36 119.4
C36 C37 H37 119.6
C36 C37 C38 120.8(6)
C38 C37 H37 119.6
C33 C38 C37 115.7(8)
C33 C38 C39 120.7(7)
C37 C38 C39 123.4(7)
C38B C33B C34B 122.0(13)
N3 C33B C34B 120.3(12)
N3 C33B C38B 117.2(13)
C35B C34B C33B 117.0(10)
C45 C34B C33B 124.6(10)
C45 C34B C35B 118.2(9)
C34B C35B H35B 119.3
C36B C35B C34B 121.5(8)
C36B C35B H35B 119.3
C35B C36B H36B 120.2
C35B C36B C37B 119.7(6)
C37B C36B H36B 120.2
C36B C37B H37B 119.6
C38B C37B C36B 120.8(8)
C38B C37B H37B 119.6
C33B C38B C39 125.8(11)
C37B C38B C33B 118.9(12)
C37B C38B C39 115.0(9)
C40 C39 C38 113.2(3)
C40 C39 C38B 127.7(5)
C40 C39 C44 120.67(17)
C44 C39 C38 125.8(4)
C44 C39 C38B 111.6(5)
C39 C40 C60 121.93(18)
C41 C40 C39 118.49(17)
C41 C40 C60 119.54(19)
C40 C41 H41 119.3
C42 C41 C40 121.30(18)
C42 C41 H41 119.3
C41 C42 H42 119.9
C43 C42 C41 120.17(18)
C43 C42 H42 119.9
C42 C43 H43 119.7
C42 C43 C44 120.60(18)
C44 C43 H43 119.7
C39 C44 C57 122.21(19)
C43 C44 C39 118.76(17)
C43 C44 C57 119.01(19)
C34B C45 C46 108.7(5)
C34B C45 C50 129.6(5)
C46 C45 C34 122.8(3)
C46 C45 C50 121.6(2)
C50 C45 C34 115.5(3)
C45 C46 C54 112.8(3)
C45 C46 C54B 147.9(4)
C47 C46 C45 118.4(3)
C47 C46 C54 128.3(3)
C47 C46 C54B 93.5(3)
C46 C47 H47 119.4
C46 C47 C48 121.3(2)
C48 C47 H47 119.4
C47 C48 H48 119.7
C47 C48 C49 120.5(3)
C49 C48 H48 119.7
C48 C49 H49 120.3
C50 C49 C48 119.3(3)
C50 C49 H49 120.3
C45 C50 C51 120.74(18)
C49 C50 C45 118.9(2)
C49 C50 C51 120.31(19)
C50 C51 H51 107.4
C50 C51 C52 110.36(19)
C50 C51 C53 112.6(2)
C52 C51 H51 107.4
C53 C51 H51 107.4
C53 C51 C52 111.5(2)
C51 C52 H52A 109.5
C51 C52 H52B 109.5
C51 C52 H52C 109.5
H52A C52 H52B 109.5
H52A C52 H52C 109.5
H52B C52 H52C 109.5
C51 C53 H53A 109.5
C51 C53 H53B 109.5
C51 C53 H53C 109.5
H53A C53 H53B 109.5
H53A C53 H53C 109.5
H53B C53 H53C 109.5
C46 C54 H54 108.4
C55 C54 C46 109.7(3)
C55 C54 H54 108.4
C55 C54 C56 111.7(3)
C56 C54 C46 110.0(3)
C56 C54 H54 108.4
C54 C55 H55A 109.5
C54 C55 H55B 109.5
C54 C55 H55C 109.5
H55A C55 H55B 109.5
H55A C55 H55C 109.5
H55B C55 H55C 109.5
C54 C56 H56A 109.5
C54 C56 H56B 109.5
C54 C56 H56C 109.5
H56A C56 H56B 109.5
H56A C56 H56C 109.5
H56B C56 H56C 109.5
C46 C54B H54B 110.5
C46 C54B C55B 109.4(5)
C46 C54B C56B 103.8(5)
C55B C54B H54B 110.5
C55B C54B C56B 111.8(6)
C56B C54B H54B 110.5
C54B C55B H55D 109.5
C54B C55B H55E 109.5
C54B C55B H55F 109.5
H55D C55B H55E 109.5
H55D C55B H55F 109.5
H55E C55B H55F 109.5
C54B C56B H56D 109.5
C54B C56B H56E 109.5
C54B C56B H56F 109.5
H56D C56B H56E 109.5
H56D C56B H56F 109.5
H56E C56B H56F 109.5
C44 C57 H57 108.2
C44 C57 C58 110.62(18)
C44 C57 C59 111.16(19)
C58 C57 H57 108.2
C59 C57 H57 108.2
C59 C57 C58 110.5(2)
C57 C58 H58A 109.5
C57 C58 H58B 109.5
C57 C58 H58C 109.5
H58A C58 H58B 109.5
H58A C58 H58C 109.5
H58B C58 H58C 109.5
C57 C59 H59A 109.5
C57 C59 H59B 109.5
C57 C59 H59C 109.5
H59A C59 H59B 109.5
H59A C59 H59C 109.5
H59B C59 H59C 109.5
C40 C60 H60 108.1
C40 C60 C61 112.03(17)
C40 C60 C62 110.56(18)
C61 C60 H60 108.1
C61 C60 C62 109.9(2)
C62 C60 H60 108.1
C60 C61 H61A 109.5
C60 C61 H61B 109.5
C60 C61 H61C 109.5
H61A C61 H61B 109.5
H61A C61 H61C 109.5
H61B C61 H61C 109.5
C60 C62 H62A 109.5
C60 C62 H62B 109.5
C60 C62 H62C 109.5
H62A C62 H62B 109.5
H62A C62 H62C 109.5
H62B C62 H62C 109.5
C64 C63 C68 119.98(19)
C64 C63 N1 123.56(18)
C68 C63 N1 116.27(18)
C63 C64 H64 119.7
C63 C64 C65 120.7(2)
C65 C64 H64 119.7
C64 C65 C69 120.2(2)
C66 C65 C64 118.7(2)
C66 C65 C69 121.1(2)
C65 C66 H66 119.7
C65 C66 C67 120.6(2)
C67 C66 H66 119.7
C66 C67 H67 119.7
C68 C67 C66 120.7(2)
C68 C67 H67 119.7
C63 C68 H68 120.3
C67 C68 C63 119.3(2)
C67 C68 H68 120.3
C65 C69 H69A 109.5
C65 C69 H69B 109.5
C65 C69 H69C 109.5
H69A C69 H69B 109.5
H69A C69 H69C 109.5
H69B C69 H69C 109.5
C63 N1 Pd1 108.06(11)
O1 N1 C63 111.19(15)
O1 N1 Pd1 69.98(9)
C1 N2 C3 174.33(19)
C2 N3 C33 165.6(4)
C2 N3 C33B 177.1(7)
N1 O1 Pd1 71.45(9)
C1 Pd1 C2 109.64(7)
C1 Pd1 N1 108.73(7)
C1 Pd1 O1 147.00(7)
C2 Pd1 N1 141.62(7)
C2 Pd1 O1 103.21(7)
O1 Pd1 N1 38.57(6)

loop_
_geom_bond_atom_site_label_1
_geom_bond_atom_site_label_2
_geom_bond_distance
C1 N2 1.160(2)
C1 Pd1 1.9876(19)
C2 N3 1.158(3)
C2 Pd1 2.0210(19)
C3 C4 1.405(3)
C3 C8 1.405(2)
C3 N2 1.401(2)
C4 C5 1.394(3)
C4 C15 1.499(2)
C5 H5 0.9500
C5 C6 1.386(3)
C6 H6 0.9500
C6 C7 1.385(3)
C7 H7 0.9500
C7 C8 1.394(3)
C8 C9 1.496(3)
C9 C10 1.401(3)
C9 C14 1.410(3)
C10 C11 1.396(3)
C10 C30 1.522(3)
C11 H11 0.9500
C11 C12 1.375(3)
C12 H12 0.9500
C12 C13 1.382(3)
C13 H13 0.9500
C13 C14 1.389(3)
C14 C27 1.515(3)
C15 C16 1.406(3)
C15 C20 1.408(3)
C16 C17 1.394(3)
C16 C24 1.521(3)
C17 H17 0.9500
C17 C18 1.384(3)
C18 H18 0.9500
C18 C19 1.379(3)
C19 H19 0.9500
C19 C20 1.398(3)
C20 C21 1.517(3)
C21 H21 1.0000
C21 C22 1.466(6)
C21 C23 1.608(8)
C21 C22B 1.618(8)
C21 C23B 1.450(8)
C21 H21A 0.90(5)
C22 H22A 0.9800
C22 H22B 0.9800
C22 H22C 0.9800
C23 H23A 0.9800
C23 H23B 0.9800
C23 H23C 0.9800
C22B H22D 0.9800
C22B H22E 0.9800
C22B H22F 0.9800
C23B H23D 0.9800
C23B H23E 0.9800
C23B H23F 0.9800
C24 H24 1.0000
C24 C25 1.525(3)
C24 C26 1.521(3)
C25 H25A 0.9800
C25 H25B 0.9800
C25 H25C 0.9800
C26 H26A 0.9800
C26 H26B 0.9800
C26 H26C 0.9800
C27 H27 1.0000
C27 C28 1.517(3)
C27 C29 1.510(4)
C28 H28A 0.9800
C28 H28B 0.9800
C28 H28C 0.9800
C29 H29A 0.9800
C29 H29B 0.9800
C29 H29C 0.9800
C30 H30 1.0000
C30 C31 1.529(3)
C30 C32 1.531(3)
C31 H31A 0.9800
C31 H31B 0.9800
C31 H31C 0.9800
C32 H32A 0.9800
C32 H32B 0.9800
C32 H32C 0.9800
C33 C34 1.391(13)
C33 C38 1.406(12)
C33 N3 1.486(10)
C34 C35 1.393(10)
C34 C45 1.611(8)
C35 H35 0.9500
C35 C36 1.379(7)
C36 H36 0.9500
C36 C37 1.388(7)
C37 H37 0.9500
C37 C38 1.410(11)
C38 C39 1.480(10)
C33B C34B 1.419(19)
C33B C38B 1.376(19)
C33B N3 1.307(16)
C34B C35B 1.383(13)
C34B C45 1.346(11)
C35B H35B 0.9500
C35B C36B 1.374(11)
C36B H36B 0.9500
C36B C37B 1.397(11)
C37B H37B 0.9500
C37B C38B 1.365(16)
C38B C39 1.564(13)
C39 C40 1.398(3)
C39 C44 1.405(3)
C40 C41 1.389(3)
C40 C60 1.520(3)
C41 H41 0.9500
C41 C42 1.377(3)
C42 H42 0.9500
C42 C43 1.375(3)
C43 H43 0.9500
C43 C44 1.395(3)
C44 C57 1.514(3)
C45 C46 1.385(3)
C45 C50 1.401(3)
C46 C47 1.374(5)
C46 C54 1.630(5)
C46 C54B 1.466(6)
C47 H47 0.9500
C47 C48 1.376(5)
C48 H48 0.9500
C48 C49 1.394(4)
C49 H49 0.9500
C49 C50 1.390(3)
C50 C51 1.515(3)
C51 H51 1.0000
C51 C52 1.519(4)
C51 C53 1.519(3)
C52 H52A 0.9800
C52 H52B 0.9800
C52 H52C 0.9800
C53 H53A 0.9800
C53 H53B 0.9800
C53 H53C 0.9800
C54 H54 1.0000
C54 C55 1.520(6)
C54 C56 1.539(6)
C55 H55A 0.9800
C55 H55B 0.9800
C55 H55C 0.9800
C56 H56A 0.9800
C56 H56B 0.9800
C56 H56C 0.9800
C54B H54B 1.0000
C54B C55B 1.519(10)
C54B C56B 1.548(10)
C55B H55D 0.9800
C55B H55E 0.9800
C55B H55F 0.9800
C56B H56D 0.9800
C56B H56E 0.9800
C56B H56F 0.9800
C57 H57 1.0000
C57 C58 1.537(3)
C57 C59 1.525(4)
C58 H58A 0.9800
C58 H58B 0.9800
C58 H58C 0.9800
C59 H59A 0.9800
C59 H59B 0.9800
C59 H59C 0.9800
C60 H60 1.0000
C60 C61 1.531(3)
C60 C62 1.532(3)
C61 H61A 0.9800
C61 H61B 0.9800
C61 H61C 0.9800
C62 H62A 0.9800
C62 H62B 0.9800
C62 H62C 0.9800
C63 C64 1.387(3)
C63 C68 1.395(3)
C63 N1 1.444(3)
C64 H64 0.9500
C64 C65 1.398(3)
C65 C66 1.385(4)
C65 C69 1.509(3)
C66 H66 0.9500
C66 C67 1.388(4)
C67 H67 0.9500
C67 C68 1.379(3)
C68 H68 0.9500
C69 H69A 0.9800
C69 H69B 0.9800
C69 H69C 0.9800
N1 O1 1.349(2)
N1 Pd1 2.0516(16)
O1 Pd1 2.0333(14)

loop_
_geom_torsion_atom_site_label_1
_geom_torsion_atom_site_label_2
_geom_torsion_atom_site_label_3
_geom_torsion_atom_site_label_4
_geom_torsion
C3 C4 C5 C6 0.1(3)
C3 C4 C15 C16 76.2(2)
C3 C4 C15 C20 -107.8(2)
C3 C8 C9 C10 80.8(2)
C3 C8 C9 C14 -103.1(2)
C4 C3 C8 C7 0.2(3)
C4 C3 C8 C9 -177.48(17)
C4 C5 C6 C7 0.4(3)
C4 C15 C16 C17 176.42(16)
C4 C15 C16 C24 -0.1(3)
C4 C15 C20 C19 -175.09(16)
C4 C15 C20 C21 7.0(3)
C5 C4 C15 C16 -104.8(2)
C5 C4 C15 C20 71.2(2)
C5 C6 C7 C8 -0.6(3)
C6 C7 C8 C3 0.3(3)
C6 C7 C8 C9 178.01(18)
C7 C8 C9 C10 -96.8(2)
C7 C8 C9 C14 79.3(2)
C8 C3 C4 C5 -0.4(3)
C8 C3 C4 C15 178.66(17)
C8 C9 C10 C11 175.37(18)
C8 C9 C10 C30 -1.1(3)
C8 C9 C14 C13 -175.72(17)
C8 C9 C14 C27 6.1(3)
C9 C10 C11 C12 0.2(3)
C9 C10 C30 C31 -127.4(2)
C9 C10 C30 C32 108.2(2)
C9 C14 C27 C28 -151.9(2)
C9 C14 C27 C29 81.8(3)
C10 C9 C14 C13 0.3(3)
C10 C9 C14 C27 -177.90(18)
C10 C11 C12 C13 0.7(3)
C11 C10 C30 C31 56.2(3)
C11 C10 C30 C32 -68.2(3)
C11 C12 C13 C14 -1.1(3)
C12 C13 C14 C9 0.6(3)
C12 C13 C14 C27 178.82(19)
C13 C14 C27 C28 30.0(3)
C13 C14 C27 C29 -96.3(3)
C14 C9 C10 C11 -0.7(3)
C14 C9 C10 C30 -177.13(18)
C15 C4 C5 C6 -178.99(17)
C15 C16 C17 C18 -1.6(3)
C15 C16 C24 C25 93.1(2)
C15 C16 C24 C26 -142.79(19)
C15 C20 C21 C22 129.4(6)
C15 C20 C21 C23 -109.7(4)
C15 C20 C21 C22B 97.1(7)
C15 C20 C21 C23B -139.7(9)
C16 C15 C20 C19 0.9(3)
C16 C15 C20 C21 -177.03(18)
C16 C17 C18 C19 1.3(3)
C17 C16 C24 C25 -83.4(2)
C17 C16 C24 C26 40.7(3)
C17 C18 C19 C20 0.2(3)
C18 C19 C20 C15 -1.2(3)
C18 C19 C20 C21 176.75(19)
C19 C20 C21 C22 -48.4(7)
C19 C20 C21 C23 72.4(4)
C19 C20 C21 C22B -80.8(7)
C19 C20 C21 C23B 42.4(9)
C20 C15 C16 C17 0.5(3)
C20 C15 C16 C24 -176.03(17)
C24 C16 C17 C18 175.01(17)
C30 C10 C11 C12 176.8(2)
C33 C34 C35 C36 -2.3(8)
C33 C34 C45 C46 89.5(7)
C33 C34 C45 C50 -93.5(6)
C33 C38 C39 C40 100.8(5)
C33 C38 C39 C44 -86.1(7)
C34 C33 C38 C37 -2.4(10)
C34 C33 C38 C39 172.5(7)
C34 C33 N3 C2 98.4(17)
C34 C35 C36 C37 -1.5(8)
C34 C45 C46 C47 177.5(4)
C34 C45 C46 C54 4.3(5)
C34 C45 C50 C49 -177.1(4)
C34 C45 C50 C51 -0.2(4)
C35 C34 C45 C46 -80.9(6)
C35 C34 C45 C50 96.1(6)
C35 C36 C37 C38 3.6(8)
C36 C37 C38 C33 -1.6(8)
C36 C37 C38 C39 -176.4(5)
C37 C38 C39 C40 -84.7(6)
C37 C38 C39 C44 88.4(5)
C38 C33 C34 C35 4.4(10)
C38 C33 C34 C45 -166.5(6)
C38 C33 N3 C2 -84.2(19)
C38 C39 C40 C41 173.1(4)
C38 C39 C40 C60 -4.7(5)
C38 C39 C44 C43 -171.3(4)
C38 C39 C44 C57 7.0(5)
C33B C34B C35B C36B -3.3(12)
C33B C34B C45 C46 98.9(9)
C33B C34B C45 C50 -77.8(11)
C33B C38B C39 C40 85.2(10)
C33B C38B C39 C44 -93.0(10)
C34B C33B C38B C37B -1.2(15)
C34B C33B C38B C39 -173.8(9)
C34B C35B C36B C37B 0.9(12)
C34B C45 C46 C47 -176.3(5)
C34B C45 C46 C54B -2.6(8)
C34B C45 C50 C49 176.2(6)
C34B C45 C50 C51 -6.9(7)
C35B C34B C45 C46 -86.1(7)
C35B C34B C45 C50 97.2(8)
C35B C36B C37B C38B 1.5(12)
C36B C37B C38B C33B -1.4(14)
C36B C37B C38B C39 172.1(7)
C37B C38B C39 C40 -87.7(10)
C37B C38B C39 C44 94.0(7)
C38B C33B C34B C35B 3.5(14)
C38B C33B C34B C45 178.5(9)
C38B C39 C40 C41 -178.6(6)
C38B C39 C40 C60 3.6(7)
C38B C39 C44 C43 179.7(6)
C38B C39 C44 C57 -2.0(6)
C39 C40 C41 C42 -0.6(3)
C39 C40 C60 C61 -134.7(2)
C39 C40 C60 C62 102.3(3)
C39 C44 C57 C58 -114.9(2)
C39 C44 C57 C59 121.9(3)
C40 C39 C44 C43 1.3(3)
C40 C39 C44 C57 179.62(18)
C40 C41 C42 C43 0.7(3)
C41 C40 C60 C61 47.5(3)
C41 C40 C60 C62 -75.5(2)
C41 C42 C43 C44 0.3(3)
C42 C43 C44 C39 -1.3(3)
C42 C43 C44 C57 -179.61(18)
C43 C44 C57 C58 63.4(3)
C43 C44 C57 C59 -59.8(3)
C44 C39 C40 C41 -0.4(3)
C44 C39 C40 C60 -178.28(18)
C45 C34 C35 C36 168.2(5)
C45 C34B C35B C36B -178.7(7)
C45 C46 C47 C48 -0.7(4)
C45 C46 C54 C55 -138.6(3)
C45 C46 C54 C56 98.2(3)
C45 C46 C54B C55B -37.4(9)
C45 C46 C54B C56B 82.1(7)
C45 C50 C51 C52 -105.3(2)
C45 C50 C51 C53 129.5(2)
C46 C45 C50 C49 0.0(3)
C46 C45 C50 C51 176.9(2)
C46 C47 C48 C49 0.0(4)
C47 C46 C54 C55 49.1(4)
C47 C46 C54 C56 -74.1(4)
C47 C46 C54B C55B 137.0(5)
C47 C46 C54B C56B -103.5(5)
C47 C48 C49 C50 0.6(4)
C48 C49 C50 C45 -0.6(3)
C48 C49 C50 C51 -177.5(2)
C49 C50 C51 C52 71.6(3)
C49 C50 C51 C53 -53.6(3)
C50 C45 C46 C47 0.7(3)
C50 C45 C46 C54 -172.5(2)
C50 C45 C46 C54B 174.4(5)
C54 C46 C47 C48 171.3(3)
C54B C46 C47 C48 -177.3(3)
C60 C40 C41 C42 177.34(18)
C63 C64 C65 C66 -0.1(3)
C63 C64 C65 C69 -178.04(19)
C63 N1 O1 Pd1 102.28(13)
C64 C63 C68 C67 0.2(3)
C64 C63 N1 O1 9.3(2)
C64 C63 N1 Pd1 84.29(19)
C64 C65 C66 C67 -0.1(3)
C65 C66 C67 C68 0.3(4)
C66 C67 C68 C63 -0.4(3)
C68 C63 C64 C65 0.0(3)
C68 C63 N1 O1 -175.55(16)
C68 C63 N1 Pd1 -100.60(16)
C69 C65 C66 C67 177.8(2)
N1 C63 C64 C65 174.98(17)
N1 C63 C68 C67 -175.09(18)
N2 C3 C4 C5 178.83(16)
N2 C3 C4 C15 -2.1(3)
N2 C3 C8 C7 -179.01(17)
N2 C3 C8 C9 3.3(3)
N3 C33 C34 C35 -178.3(5)
N3 C33 C34 C45 10.7(9)
N3 C33 C38 C37 -179.6(6)
N3 C33 C38 C39 -4.7(9)
N3 C33B C34B C35B -168.3(7)
N3 C33B C34B C45 6.7(14)
N3 C33B C38B C37B 170.9(8)
N3 C33B C38B C39 -1.8(14)
Pd1 C2 N3 C33 8(2)
